data_7130975
loop_
_publ_author_name
'Lin-Mei, Zhang'
'Kong, Yinan'
'Zhou, Rui'
'Yuan, Shang-Fu'
'Wu, Tao'

_publ_section_title
;
 X-ray photochromism of chalcogenide frameworks linked with metal-amine
 chelates
;
_journal_name_full 'Chemical Communications'
_journal_paper_doi 10.1039/D2CC05407H
_journal_year 2022
_chemical_formula_moiety '0.25(C48 H112 N16 S16 Sn4 Zn8)'
_chemical_formula_sum 'C12 H28 N4 S4 Sn Zn2'
_chemical_formula_weight 606.05
_space_group_crystal_system tetragonal
_space_group_IT_number 122
_space_group_name_Hall 'I -4 2bw'
_space_group_name_H-M_alt 'I -4 2 d'
_atom_sites_solution_hydrogens geom
_atom_sites_solution_primary dual
_audit_creation_date 2022-09-24
_audit_creation_method
;
Olex2 1.2
(compiled 2018.05.29 svn.r3508 for OlexSys, GUI svn.r5506)
;
_audit_update_record
;
2022-10-02 deposited with the CCDC.	2022-11-09 downloaded from the CCDC.
;
_cell_angle_alpha 90
_cell_angle_beta 90
_cell_angle_gamma 90
_cell_formula_units_Z 4
_cell_length_a 10.0687(4)
_cell_length_b 10.0687(4)
_cell_length_c 20.8088(7)
_cell_measurement_reflns_used 7701
_cell_measurement_temperature 120(2)
_cell_measurement_theta_max 27.48
_cell_measurement_theta_min 3.47
_cell_volume 2109.57(14)
_computing_cell_refinement 'SAINT v8.37A (Bruker, 2015)'
_computing_data_reduction 'SAINT v8.37A (Bruker, 2015)'
_computing_molecular_graphics 'Olex2 (Dolomanov et al., 2009)'
_computing_publication_material 'Olex2 (Dolomanov et al., 2009)'
_computing_structure_refinement 'ShelXL (Sheldrick, 2015)'
_computing_structure_solution 'ShelXT (Sheldrick, 2015)'
_diffrn_ambient_temperature 119.98
_diffrn_measured_fraction_theta_full 0.998
_diffrn_measured_fraction_theta_max 0.999
_diffrn_measurement_device_type 'Bruker APEX-II CCD'
_diffrn_measurement_method '\f and \w scans'
_diffrn_radiation_type MoK\a
_diffrn_radiation_wavelength 0.71073
_diffrn_reflns_av_R_equivalents 0.0562
_diffrn_reflns_av_unetI/netI 0.0298
_diffrn_reflns_Laue_measured_fraction_full 0.998
_diffrn_reflns_Laue_measured_fraction_max 0.999
_diffrn_reflns_limit_h_max 12
_diffrn_reflns_limit_h_min -13
_diffrn_reflns_limit_k_max 13
_diffrn_reflns_limit_k_min -13
_diffrn_reflns_limit_l_max 26
_diffrn_reflns_limit_l_min -26
_diffrn_reflns_number 13160
_diffrn_reflns_point_group_measured_fraction_full 0.999
_diffrn_reflns_point_group_measured_fraction_max 0.999
_diffrn_reflns_theta_full 25.242
_diffrn_reflns_theta_max 27.515
_diffrn_reflns_theta_min 3.467
_exptl_absorpt_coefficient_mu 3.829
_exptl_absorpt_correction_T_max 0.7456
_exptl_absorpt_correction_T_min 0.5931
_exptl_absorpt_correction_type multi-scan
_exptl_absorpt_process_details
;
SADABS-2016/2 (Bruker,2016/2) was used for absorption correction.
wR2(int) was 0.1506 before and 0.0804 after correction.
The Ratio of minimum to maximum transmission is 0.7955.
The \l/2 correction factor is Not present.
;
_exptl_crystal_colour pale-yellow
_exptl_crystal_colour_primary pale-yellow
_exptl_crystal_density_diffrn 1.908
_exptl_crystal_description octahedral
_exptl_crystal_F_000 1208
_exptl_crystal_size_max 0.15
_exptl_crystal_size_mid 0.12
_exptl_crystal_size_min 0.08
_refine_diff_density_max 1.129
_refine_diff_density_min -0.606
_refine_diff_density_rms 0.116
_refine_ls_abs_structure_details
;
 Refined as an inversion twin.
;
_refine_ls_abs_structure_Flack 0.02(3)
_refine_ls_extinction_method none
_refine_ls_goodness_of_fit_ref 1.130
_refine_ls_hydrogen_treatment constr
_refine_ls_matrix_type full
_refine_ls_number_parameters 54
_refine_ls_number_reflns 1225
_refine_ls_number_restraints 0
_refine_ls_restrained_S_all 1.130
_refine_ls_R_factor_all 0.0300
_refine_ls_R_factor_gt 0.0254
_refine_ls_shift/su_max 0.001
_refine_ls_shift/su_mean 0.000
_refine_ls_structure_factor_coef Fsqd
_refine_ls_weighting_details 'w=1/[\s^2^(Fo^2^)+(0.0089P)^2^+13.3008P] where P=(Fo^2^+2Fc^2^)/3'
_refine_ls_weighting_scheme calc
_refine_ls_wR_factor_gt 0.0549
_refine_ls_wR_factor_ref 0.0588
_reflns_Friedel_coverage 0.755
_reflns_Friedel_fraction_full 1.000
_reflns_Friedel_fraction_max 1.000
_reflns_number_gt 1160
_reflns_number_total 1225
_reflns_threshold_expression 'I > 2\s(I)'
_cod_data_source_file d2cc05407h2.cif
_cod_data_source_block a
_cod_original_cell_volume 2109.57(18)
_cod_database_code 7130975
_shelx_shelxl_version_number 2014/7
_shelx_space_group_comment
;
The symmetry employed for this shelxl refinement is uniquely defined
by the following loop, which should always be used as a source of
symmetry information in preference to the above space-group names.
They are only intended as comments.
;
_olex2_refinement_description
;
1. Twinned data refinement
 Scales: 0.98(3)
 0.02(3)
2. Fixed Uiso
 At 1.2 times of:
  All C(H) groups, All C(H,H) groups, All N(H,H) groups
3.a Ternary CH refined with riding coordinates:
 C1(H1)
3.b Secondary CH2 refined with riding coordinates:
 N1(H1A,H1B), C2(H2A,H2B), C3(H3A,H3B)
;
_olex2_submission_special_instructions 'No special instructions were received'

loop_
_space_group_symop_operation_xyz
'x, y, z'
'-x, -y, z'
'y, -x, -z'
'-y, x, -z'
'-x+1/2, y, -z+3/4'
'x+1/2, -y, -z+3/4'
'-y+1/2, -x, z+3/4'
'y+1/2, x, z+3/4'
'x+1/2, y+1/2, z+1/2'
'-x+1/2, -y+1/2, z+1/2'
'y+1/2, -x+1/2, -z+1/2'
'-y+1/2, x+1/2, -z+1/2'
'-x+1, y+1/2, -z+5/4'
'x+1, -y+1/2, -z+5/4'
'-y+1, -x+1/2, z+5/4'
'y+1, x+1/2, z+5/4'

loop_
_atom_site_label
_atom_site_type_symbol
_atom_site_fract_x
_atom_site_fract_y
_atom_site_fract_z
_atom_site_U_iso_or_equiv
_atom_site_adp_type
_atom_site_occupancy
_atom_site_site_symmetry_order
_atom_site_calc_flag
_atom_site_refinement_flags_posn
_atom_site_refinement_flags_adp
_atom_site_refinement_flags_occupancy
_atom_site_disorder_assembly
_atom_site_disorder_group
Sn1 Sn -1.0000 -1.0000 -0.5000 0.01158(17) Uani 1 4 d S T P . .
Zn1 Zn -1.2500 -1.02651(8) -0.6250 0.0144(2) Uani 1 2 d S T P . .
S1 S -1.11173(14) -1.15974(13) -0.56576(6) 0.0138(3) Uani 1 1 d . . . . .
N1 N -1.3438(5) -0.8711(5) -0.5756(2) 0.0164(10) Uani 1 1 d . . . . .
H1A H -1.4299 -0.8639 -0.5883 0.020 Uiso 1 1 calc R . . . .
H1B H -1.3422 -0.8867 -0.5325 0.020 Uiso 1 1 calc R . . . .
C1 C -1.2708(7) -0.7479(6) -0.5907(3) 0.0320(15) Uani 1 1 d . . . . .
H1 H -1.1878 -0.7486 -0.5642 0.038 Uiso 1 1 calc R . . . .
C2 C -1.3469(7) -0.6220(6) -0.5729(3) 0.0235(13) Uani 1 1 d . . . . .
H2A H -1.4342 -0.6226 -0.5948 0.028 Uiso 1 1 calc R . . . .
H2B H -1.3631 -0.6210 -0.5260 0.028 Uiso 1 1 calc R . . . .
C3 C -1.2719(9) -0.4986(8) -0.5917(3) 0.045(2) Uani 1 1 d . . . . .
H3A H -1.3296 -0.4204 -0.5845 0.054 Uiso 1 1 calc R . . . .
H3B H -1.1933 -0.4894 -0.5635 0.054 Uiso 1 1 calc R . . . .

loop_
_atom_site_aniso_label
_atom_site_aniso_U_11
_atom_site_aniso_U_22
_atom_site_aniso_U_33
_atom_site_aniso_U_23
_atom_site_aniso_U_13
_atom_site_aniso_U_12
Sn1 0.0124(2) 0.0124(2) 0.0099(3) 0.000 0.000 0.000
Zn1 0.0169(5) 0.0144(5) 0.0118(4) 0.000 -0.0018(3) 0.000
S1 0.0190(7) 0.0103(6) 0.0121(6) 0.0004(5) -0.0050(5) -0.0007(6)
N1 0.018(3) 0.015(2) 0.016(2) 0.0003(19) 0.0030(19) -0.003(2)
C1 0.041(4) 0.019(3) 0.036(4) -0.001(3) 0.014(3) -0.004(3)
C2 0.030(4) 0.020(3) 0.021(3) -0.004(2) 0.005(3) 0.002(3)
C3 0.064(5) 0.017(3) 0.053(4) -0.006(3) 0.027(4) -0.004(4)

loop_
_atom_type_symbol
_atom_type_description
_atom_type_scat_dispersion_real
_atom_type_scat_dispersion_imag
_atom_type_scat_source
C C 0.0033 0.0016 'International Tables Vol C Tables 4.2.6.8 and 6.1.1.4'
H H 0.0000 0.0000 'International Tables Vol C Tables 4.2.6.8 and 6.1.1.4'
N N 0.0061 0.0033 'International Tables Vol C Tables 4.2.6.8 and 6.1.1.4'
S S 0.1246 0.1234 'International Tables Vol C Tables 4.2.6.8 and 6.1.1.4'
Sn Sn -0.6537 1.4246 'International Tables Vol C Tables 4.2.6.8 and 6.1.1.4'
Zn Zn 0.2839 1.4301 'International Tables Vol C Tables 4.2.6.8 and 6.1.1.4'

loop_
_geom_angle_atom_site_label_1
_geom_angle_atom_site_label_2
_geom_angle_atom_site_label_3
_geom_angle
_geom_angle_site_symmetry_1
_geom_angle_site_symmetry_3
_geom_angle_publ_flag
S1 Sn1 S1 109.09(3) 4_354 2_335 ?
S1 Sn1 S1 109.09(3) 2_335 3_534 ?
S1 Sn1 S1 109.09(3) 3_534 . ?
S1 Sn1 S1 110.23(6) 2_335 . ?
S1 Sn1 S1 110.23(6) 4_354 3_534 ?
S1 Sn1 S1 109.09(3) 4_354 . ?
S1 Zn1 S1 108.39(8) 5_253 . ?
N1 Zn1 S1 116.51(13) . . ?
N1 Zn1 S1 116.51(13) 5_253 5_253 ?
N1 Zn1 S1 115.27(14) . 5_253 ?
N1 Zn1 S1 115.27(14) 5_253 . ?
N1 Zn1 N1 83.5(3) . 5_253 ?
Zn1 S1 Sn1 101.52(5) . . ?
C1 N1 Zn1 107.4(4) . . ?
N1 C1 C1 110.1(5) . 5_253 ?
N1 C1 C2 113.4(5) . . ?
C1 C1 C2 111.9(5) 5_253 . ?
C3 C2 C1 111.8(6) . . ?
C3 C3 C2 113.6(5) 5_253 . ?

loop_
_geom_bond_atom_site_label_1
_geom_bond_atom_site_label_2
_geom_bond_distance
_geom_bond_site_symmetry_2
_geom_bond_publ_flag
Sn1 S1 2.3927(13) 4_354 ?
Sn1 S1 2.3927(13) . ?
Sn1 S1 2.3927(13) 2_335 ?
Sn1 S1 2.3927(13) 3_534 ?
Zn1 S1 2.2928(14) . ?
Zn1 S1 2.2928(14) 5_253 ?
Zn1 N1 2.097(5) . ?
Zn1 N1 2.097(5) 5_253 ?
N1 C1 1.475(8) . ?
C1 C1 1.489(13) 5_253 ?
C1 C2 1.526(9) . ?
C2 C3 1.506(10) . ?
C3 C3 1.453(13) 5_253 ?

loop_
_twin_individual_id
_twin_individual_mass_fraction_refined
1 0.98(3)
2 0.02(3)
